data_1503126
loop_
_publ_author_name
'Sun, Jing'
'Xia, Er-Yan'
'Wu, Qun'
'Yan, Chao-Guo'

_publ_section_title
;
 Synthesis of polysubstituted dihydropyridines by four-component reactions
 of aromatic aldehydes, malononitrile, arylamines, and
 acetylenedicarboxylate.
;
_journal_issue 16
_journal_name_full 'Organic letters'
_journal_page_first 3678
_journal_page_last 3681
_journal_paper_doi 10.1021/ol101475b
_journal_volume 12
_journal_year 2010
_chemical_formula_sum 'C22.66667 H19.66667 Cl2 N3 O4.66667'
_chemical_formula_weight 479.65
_chemical_name_systematic
; 
 ? 
;
_space_group_IT_number 2
_symmetry_cell_setting triclinic
_symmetry_space_group_name_Hall '-P 1'
_symmetry_space_group_name_H-M 'P -1'
_atom_sites_solution_hydrogens geom
_atom_sites_solution_primary direct
_atom_sites_solution_secondary difmap
_audit_creation_method SHELXL-97
_cell_angle_alpha 101.072(2)
_cell_angle_beta 100.800(2)
_cell_angle_gamma 110.784(2)
_cell_formula_units_Z 6
_cell_length_a 14.308(2)
_cell_length_b 14.590(2)
_cell_length_c 19.733(3)
_cell_measurement_reflns_used 7493
_cell_measurement_temperature 296(2)
_cell_measurement_theta_max 25.27
_cell_measurement_theta_min 2.16
_cell_volume 3630.1(9)
_computing_structure_refinement 'SHELXL-97 (Sheldrick, 1997)'
_computing_structure_solution 'SHELXS-97 (Sheldrick, 1990)'
_diffrn_ambient_temperature 296(2)
_diffrn_measured_fraction_theta_full 0.988
_diffrn_measured_fraction_theta_max 0.988
_diffrn_radiation_monochromator graphite
_diffrn_radiation_source 'fine-focus sealed tube'
_diffrn_radiation_type MoK\a
_diffrn_radiation_wavelength 0.71073
_diffrn_reflns_av_R_equivalents 0.0388
_diffrn_reflns_av_sigmaI/netI 0.0665
_diffrn_reflns_limit_h_max 16
_diffrn_reflns_limit_h_min -16
_diffrn_reflns_limit_k_max 17
_diffrn_reflns_limit_k_min -17
_diffrn_reflns_limit_l_max 23
_diffrn_reflns_limit_l_min -23
_diffrn_reflns_number 25881
_diffrn_reflns_theta_full 25.00
_diffrn_reflns_theta_max 25.00
_diffrn_reflns_theta_min 1.56
_exptl_absorpt_coefficient_mu 0.304
_exptl_absorpt_correction_T_max 0.9279
_exptl_absorpt_correction_T_min 0.9143
_exptl_absorpt_correction_type multi-scan
_exptl_absorpt_process_details '(SADABS; Sheldrick, 2004)'
_exptl_crystal_density_diffrn 1.316
_exptl_crystal_density_method 'not measured'
_exptl_crystal_F_000 1488
_exptl_crystal_size_max 0.30
_exptl_crystal_size_mid 0.25
_exptl_crystal_size_min 0.25
_platon_squeeze_details
;
;
_refine_diff_density_max 0.275
_refine_diff_density_min -0.357
_refine_diff_density_rms 0.052
_refine_ls_extinction_method none
_refine_ls_goodness_of_fit_ref 1.002
_refine_ls_hydrogen_treatment constr
_refine_ls_matrix_type full
_refine_ls_number_parameters 826
_refine_ls_number_reflns 12650
_refine_ls_number_restraints 0
_refine_ls_restrained_S_all 1.002
_refine_ls_R_factor_all 0.1030
_refine_ls_R_factor_gt 0.0547
_refine_ls_shift/su_max 0.001
_refine_ls_shift/su_mean 0.000
_refine_ls_structure_factor_coef Fsqd
_refine_ls_weighting_details 'calc w=1/[\s^2^(Fo^2^)+(0.0861P)^2^+0.0000P] where P=(Fo^2^+2Fc^2^)/3'
_refine_ls_weighting_scheme calc
_refine_ls_wR_factor_gt 0.1494
_refine_ls_wR_factor_ref 0.1669
_reflns_number_gt 6906
_reflns_number_total 12650
_reflns_threshold_expression >2sigma(I)
_cod_data_source_file ol101475b_si_001.cif
_cod_data_source_block 1r
_cod_original_cell_volume 3630.0(10)
_cod_database_code 1503126

loop_
_symmetry_equiv_pos_as_xyz
'x, y, z'
'-x, -y, -z'

loop_
_atom_site_label
_atom_site_type_symbol
_atom_site_fract_x
_atom_site_fract_y
_atom_site_fract_z
_atom_site_U_iso_or_equiv
_atom_site_adp_type
_atom_site_occupancy
_atom_site_symmetry_multiplicity
_atom_site_calc_flag
_atom_site_refinement_flags
_atom_site_disorder_assembly
_atom_site_disorder_group
C1 C 1.0292(2) 0.2712(2) 0.40660(16) 0.0578(8) Uani 1 1 d . . .
H1 H 1.0296 0.3356 0.4225 0.069 Uiso 1 1 calc R . .
C2 C 1.1201(2) 0.2574(2) 0.42646(17) 0.0596(8) Uani 1 1 d . . .
H2 H 1.1807 0.3119 0.4557 0.072 Uiso 1 1 calc R . .
C3 C 1.1204(3) 0.1631(3) 0.40281(17) 0.0559(8) Uani 1 1 d . . .
C4 C 1.0309(3) 0.0826(3) 0.3598(2) 0.0786(11) Uani 1 1 d . . .
H4 H 1.0311 0.0185 0.3434 0.094 Uiso 1 1 calc R . .
C5 C 0.9408(3) 0.0975(2) 0.34094(19) 0.0700(10) Uani 1 1 d . . .
H5 H 0.8801 0.0427 0.3121 0.084 Uiso 1 1 calc R . .
C6 C 0.9386(2) 0.1920(2) 0.36398(15) 0.0482(7) Uani 1 1 d . . .
C7 C 0.8401(2) 0.2095(2) 0.34140(15) 0.0509(8) Uani 1 1 d . . .
H7 H 0.7820 0.1423 0.3205 0.061 Uiso 1 1 calc R . .
C8 C 0.8453(2) 0.2652(2) 0.28388(15) 0.050 Uani 1 1 d . . .
C9 C 0.8471(3) 0.2145(3) 0.2165(2) 0.0635(9) Uani 1 1 d . . .
C10 C 0.8472(2) 0.3606(2) 0.29321(15) 0.0485(7) Uani 1 1 d . . .
C11 C 0.7557(2) 0.5331(2) 0.35045(17) 0.062 Uani 1 1 d . . .
H11 H 0.6906 0.4790 0.3315 0.074 Uiso 1 1 calc R . .
C12 C 0.7647(3) 0.6328(3) 0.36138(18) 0.0689(10) Uani 1 1 d . . .
H12 H 0.7055 0.6459 0.3496 0.083 Uiso 1 1 calc R . .
C13 C 0.8594(3) 0.7112(3) 0.38906(17) 0.0620(9) Uani 1 1 d . . .
C14 C 0.9475(3) 0.6924(2) 0.40534(17) 0.0646(9) Uani 1 1 d . . .
H14 H 1.0126 0.7466 0.4232 0.078 Uiso 1 1 calc R . .
C15 C 0.9394(2) 0.5942(2) 0.39524(16) 0.0546(8) Uani 1 1 d . . .
H15 H 0.9989 0.5815 0.4070 0.066 Uiso 1 1 calc R . .
C16 C 0.8436(2) 0.5145(2) 0.36785(14) 0.0440(7) Uani 1 1 d . . .
C17 C 0.8151(2) 0.3596(2) 0.40831(15) 0.0463(7) Uani 1 1 d . . .
C18 C 0.8159(2) 0.2660(2) 0.40328(15) 0.0472(7) Uani 1 1 d . . .
C19 C 0.7929(2) 0.2200(2) 0.46152(19) 0.0537(8) Uani 1 1 d . . .
C20 C 0.7660(3) 0.0691(3) 0.4986(2) 0.0841(12) Uani 1 1 d . . .
H20A H 0.8145 0.1103 0.5445 0.126 Uiso 1 1 calc R . .
H20B H 0.7742 0.0062 0.4850 0.126 Uiso 1 1 calc R . .
H20C H 0.6963 0.0546 0.5018 0.126 Uiso 1 1 calc R . .
C21 C 0.7916(3) 0.4180(2) 0.46902(17) 0.0506(7) Uani 1 1 d . . .
C22 C 0.6545(3) 0.4500(3) 0.5042(2) 0.0813(11) Uani 1 1 d . . .
H22A H 0.6756 0.4410 0.5508 0.122 Uiso 1 1 calc R . .
H22B H 0.5801 0.4252 0.4888 0.122 Uiso 1 1 calc R . .
H22C H 0.6849 0.5212 0.5069 0.122 Uiso 1 1 calc R . .
C23 C 0.4869(2) 0.5232(2) 0.23599(17) 0.0526(8) Uani 1 1 d . . .
H23 H 0.4923 0.5887 0.2361 0.063 Uiso 1 1 calc R . .
C24 C 0.4530(2) 0.4830(3) 0.28927(18) 0.0630(9) Uani 1 1 d . . .
H24 H 0.4349 0.5204 0.3243 0.076 Uiso 1 1 calc R . .
C25 C 0.4466(2) 0.3869(3) 0.28954(18) 0.0615(9) Uani 1 1 d . . .
C26 C 0.4735(3) 0.3323(3) 0.2375(2) 0.0693(10) Uani 1 1 d . . .
H26 H 0.4701 0.2676 0.2380 0.083 Uiso 1 1 calc R . .
C27 C 0.5055(2) 0.3740(2) 0.18461(18) 0.0581(8) Uani 1 1 d . . .
H27 H 0.5225 0.3364 0.1490 0.070 Uiso 1 1 calc R . .
C28 C 0.51280(19) 0.4702(2) 0.18322(15) 0.0417(7) Uani 1 1 d . . .
C29 C 0.5459(2) 0.5159(2) 0.12377(15) 0.0432(7) Uani 1 1 d . . .
H29 H 0.5555 0.4643 0.0893 0.052 Uiso 1 1 calc R . .
C30 C 0.6474(2) 0.6099(2) 0.15180(14) 0.0427(7) Uani 1 1 d . . .
C31 C 0.7389(2) 0.5943(2) 0.17334(16) 0.0474(7) Uani 1 1 d . . .
C32 C 0.6556(2) 0.7071(2) 0.15817(14) 0.0423(7) Uani 1 1 d . . .
C33 C 0.5785(2) 0.8762(2) 0.09104(18) 0.0608(8) Uani 1 1 d . . .
H33 H 0.5819 0.8448 0.0464 0.073 Uiso 1 1 calc R . .
C34 C 0.5793(3) 0.9736(3) 0.1048(2) 0.081 Uani 1 1 d . . .
H34 H 0.5820 1.0071 0.0691 0.097 Uiso 1 1 calc R . .
C35 C 0.5762(3) 1.0198(3) 0.1705(3) 0.0805(12) Uani 1 1 d . . .
C36 C 0.5711(3) 0.9718(3) 0.2223(3) 0.0907(13) Uani 1 1 d . . .
H36 H 0.5691 1.0044 0.2671 0.109 Uiso 1 1 calc R . .
C37 C 0.5688(3) 0.8745(3) 0.20960(19) 0.0685(9) Uani 1 1 d . . .
H37 H 0.5648 0.8414 0.2455 0.082 Uiso 1 1 calc R . .
C38 C 0.5725(2) 0.8268(2) 0.14323(15) 0.0435(7) Uani 1 1 d . . .
C39 C 0.4757(2) 0.6408(2) 0.09035(14) 0.0425(7) Uani 1 1 d . . .
C40 C 0.3893(2) 0.6690(2) 0.05696(16) 0.0472(7) Uani 1 1 d . . .
C41 C 0.3050(3) 0.6893(4) -0.0501(2) 0.1041(15) Uani 1 1 d . . .
H41A H 0.2395 0.6437 -0.0468 0.156 Uiso 1 1 calc R . .
H41B H 0.3050 0.6787 -0.0997 0.156 Uiso 1 1 calc R . .
H41C H 0.3151 0.7587 -0.0301 0.156 Uiso 1 1 calc R . .
C42 C 0.4632(2) 0.5441(2) 0.08379(14) 0.0418(7) Uani 1 1 d . . .
C43 C 0.3618(2) 0.4607(2) 0.04089(15) 0.0497(7) Uani 1 1 d . . .
C44 C 0.2651(3) 0.2822(3) -0.0006(2) 0.0766(10) Uani 1 1 d . . .
H44A H 0.2204 0.2762 0.0305 0.115 Uiso 1 1 calc R . .
H44B H 0.2773 0.2211 -0.0115 0.115 Uiso 1 1 calc R . .
H44C H 0.2325 0.2916 -0.0444 0.115 Uiso 1 1 calc R . .
C45 C 0.2846(3) 0.8851(2) 0.18417(17) 0.0603(9) Uani 1 1 d . . .
H45 H 0.2909 0.8248 0.1877 0.072 Uiso 1 1 calc R . .
C46 C 0.2988(3) 0.9178(3) 0.12461(19) 0.0751(10) Uani 1 1 d . . .
H46 H 0.3149 0.8804 0.0883 0.090 Uiso 1 1 calc R . .
C47 C 0.2888(3) 1.0061(3) 0.11944(19) 0.069 Uani 1 1 d . . .
C48 C 0.2667(3) 1.0624(3) 0.1724(2) 0.0743(10) Uani 1 1 d . . .
H48 H 0.2612 1.1229 0.1685 0.089 Uiso 1 1 calc R . .
C49 C 0.2526(3) 1.0282(2) 0.23257(18) 0.0610(8) Uani 1 1 d . . .
H49 H 0.2370 1.0659 0.2690 0.073 Uiso 1 1 calc R . .
C50 C 0.26159(19) 0.9390(2) 0.23838(15) 0.0409(7) Uani 1 1 d . . .
C51 C 0.24306(19) 0.8997(2) 0.30333(14) 0.0404(6) Uani 1 1 d . A .
H51 H 0.2402 0.9539 0.3398 0.048 Uiso 1 1 calc R . .
C52 C 0.1414(2) 0.8071(2) 0.28305(15) 0.0446(7) Uani 1 1 d . . .
C53 C 0.0465(2) 0.8200(2) 0.26682(16) 0.0491(7) Uani 1 1 d . . .
C54 C 0.1348(2) 0.7093(2) 0.27078(15) 0.0457(7) Uani 1 1 d . A .
C55 C 0.1860(2) 0.5278(2) 0.31279(17) 0.0562(8) Uani 1 1 d . . .
H55 H 0.1764 0.5552 0.3562 0.067 Uiso 1 1 calc R . .
C56 C 0.1686(3) 0.4262(3) 0.2923(2) 0.0776(11) Uani 1 1 d . . .
H56 H 0.1480 0.3847 0.3218 0.093 Uiso 1 1 calc R . .
C57 C 0.1820(3) 0.3876(3) 0.2282(3) 0.0788(12) Uani 1 1 d . . .
C58 C 0.2142(3) 0.4477(3) 0.1843(2) 0.0857(12) Uani 1 1 d . . .
H58 H 0.2234 0.4195 0.1409 0.103 Uiso 1 1 calc R . .
C59 C 0.2330(2) 0.5499(3) 0.20461(18) 0.0598(8) Uani 1 1 d . . .
H59 H 0.2554 0.5915 0.1756 0.072 Uiso 1 1 calc R . .
C60 C 0.2175(2) 0.5890(2) 0.26946(15) 0.0423(7) Uani 1 1 d . A .
C61 C 0.3196(2) 0.7746(2) 0.32476(14) 0.0421(7) Uani 1 1 d . A .
C62 C 0.4105(3) 0.7482(2) 0.3488(3) 0.0616(9) Uani 1 1 d . . .
O10 O 0.4543(6) 0.7259(6) 0.2978(4) 0.0647(18) Uani 0.614(9) 1 d P A 1
O9 O 0.4347(9) 0.7485(10) 0.4096(9) 0.069(2) Uani 0.614(9) 1 d P A 1
C63 C 0.5374(4) 0.7459(5) 0.4356(4) 0.087(3) Uani 0.614(9) 1 d P A 1
H63A H 0.5387 0.6851 0.4075 0.131 Uiso 0.614(9) 1 calc PR A 1
H63B H 0.5492 0.7461 0.4852 0.131 Uiso 0.614(9) 1 calc PR A 1
H63C H 0.5909 0.8048 0.4310 0.131 Uiso 0.614(9) 1 calc PR A 1
O10' O 0.4085(18) 0.7135(15) 0.4121(14) 0.076(5) Uani 0.386(9) 1 d P A 2
O9' O 0.4810(9) 0.7667(9) 0.3276(6) 0.057(3) Uani 0.386(9) 1 d P A 2
C63' C 0.5788(7) 0.7709(8) 0.3692(7) 0.089(5) Uani 0.386(9) 1 d P A 2
H63D H 0.6201 0.8389 0.4000 0.134 Uiso 0.386(9) 1 calc PR A 2
H63E H 0.6161 0.7524 0.3370 0.134 Uiso 0.386(9) 1 calc PR A 2
H63F H 0.5646 0.7240 0.3979 0.134 Uiso 0.386(9) 1 calc PR A 2
C64 C 0.3303(2) 0.8728(2) 0.33560(14) 0.0422(7) Uani 1 1 d . . .
C65 C 0.4319(2) 0.9560(2) 0.37546(16) 0.0512(7) Uani 1 1 d . A .
C66 C 0.52600(4) 1.13531(3) 0.41323(3) 0.0915(13) Uani 1 1 d . A .
H66A H 0.5509 1.1394 0.4629 0.137 Uiso 1 1 calc R . .
H66B H 0.5147 1.1955 0.4099 0.137 Uiso 1 1 calc R . .
H66C H 0.5767 1.1302 0.3887 0.137 Uiso 1 1 calc R . .
Cl1 Cl 1.23469(4) 0.14514(3) 0.42724(3) 0.0847(3) Uani 1 1 d R . .
Cl2 Cl 0.86975(4) 0.83594(3) 0.40389(3) 0.1098(4) Uani 1 1 d R . .
Cl3 Cl 0.40002(4) 0.33334(4) 0.35457(3) 0.1006(4) Uani 1 1 d R . .
Cl4 Cl 0.57713(4) 1.14122(4) 0.18738(3) 0.1463(6) Uani 1 1 d R . .
Cl5 Cl 0.30475(4) 1.04711(4) 0.04366(4) 0.1369(5) Uani 1 1 d R . .
Cl6 Cl 0.15726(4) 0.25911(3) 0.19984(3) 0.1601(7) Uani 1 1 d R . .
N1 N 0.83476(4) 0.41041(3) 0.35616(3) 0.0528(6) Uani 1 1 d R . .
N2 N 0.86011(4) 0.41232(3) 0.24278(3) 0.0699(8) Uani 1 1 d R . .
H2A H 0.8676 0.3847 0.2027 0.084 Uiso 1 1 calc R . .
H2B H 0.8608 0.4727 0.2510 0.084 Uiso 1 1 calc R . .
N3 N 0.8464(3) 0.1717(3) 0.1614(2) 0.0949(10) Uani 1 1 d . . .
N4 N 0.56822(16) 0.72421(17) 0.12980(12) 0.0444(6) Uani 1 1 d . . .
N5 N 0.74402(17) 0.79147(18) 0.19046(13) 0.0549(7) Uani 1 1 d . . .
H5A H 0.8005 0.7859 0.2088 0.066 Uiso 1 1 calc R . .
H5B H 0.7440 0.8509 0.1927 0.066 Uiso 1 1 calc R . .
N6 N 0.8116(2) 0.5785(2) 0.18997(16) 0.0687(8) Uani 1 1 d . . .
N7 N 0.22550(16) 0.69253(17) 0.28770(12) 0.0467(6) Uani 1 1 d . . .
N8 N 0.04540(18) 0.62564(19) 0.24294(15) 0.0643(7) Uani 1 1 d . . .
H8A H -0.0127 0.6317 0.2316 0.077 Uiso 1 1 calc R A .
H8B H 0.0462 0.5660 0.2365 0.077 Uiso 1 1 calc R . .
N9 N -0.0299(2) 0.8286(2) 0.25307(17) 0.0718(8) Uani 1 1 d . . .
O1 O 0.78313(18) 0.26143(18) 0.51754(14) 0.0708(6) Uani 1 1 d . . .
O2 O 0.78560(17) 0.12375(16) 0.44515(12) 0.0698(6) Uani 1 1 d . . .
O3 O 0.85541(17) 0.48061(17) 0.52177(12) 0.0641(6) Uani 1 1 d . . .
O4 O 0.68934(16) 0.39340(16) 0.45325(11) 0.0596(5) Uani 1 1 d . . .
O5 O 0.28538(17) 0.47267(17) 0.01523(14) 0.0797(7) Uani 1 1 d . . .
O6 O 0.36312(16) 0.36886(15) 0.03475(11) 0.0624(6) Uani 1 1 d . . .
O7 O 0.33427(16) 0.69223(16) 0.08882(12) 0.0628(6) Uani 1 1 d . . .
O8 O 0.38862(16) 0.66940(17) -0.01049(11) 0.0639(6) Uani 1 1 d . . .
O11 O 0.42937(16) 1.04633(16) 0.38043(12) 0.0702(7) Uani 1 1 d . . .
O12 O 0.50999(18) 0.94667(18) 0.39848(18) 0.1123(11) Uani 1 1 d . . .

loop_
_atom_site_aniso_label
_atom_site_aniso_U_11
_atom_site_aniso_U_22
_atom_site_aniso_U_33
_atom_site_aniso_U_23
_atom_site_aniso_U_13
_atom_site_aniso_U_12
C1 0.057(2) 0.0414(18) 0.065(2) 0.0054(16) 0.0052(17) 0.0200(17)
C2 0.0490(19) 0.049(2) 0.066(2) 0.0079(16) 0.0047(16) 0.0119(16)
C3 0.064(2) 0.060(2) 0.0573(19) 0.0256(17) 0.0214(17) 0.0342(19)
C4 0.094(3) 0.052(2) 0.091(3) 0.011(2) 0.013(2) 0.042(2)
C5 0.068(2) 0.0400(19) 0.086(2) 0.0064(17) 0.0021(19) 0.0194(18)
C6 0.0546(19) 0.0352(17) 0.0495(17) 0.0119(14) 0.0079(15) 0.0154(15)
C7 0.0493(18) 0.0349(16) 0.0565(18) 0.0137(14) 0.0016(15) 0.0094(14)
C8 0.053 0.043 0.045 0.008 0.004 0.018
C9 0.076(2) 0.050(2) 0.062(2) 0.0109(18) 0.0100(19) 0.0288(19)
C10 0.0505(18) 0.0411(17) 0.0456(17) 0.0110(14) 0.0018(14) 0.0157(15)
C11 0.050 0.056 0.070 0.015 0.003 0.018
C12 0.073(3) 0.071(3) 0.079(2) 0.026(2) 0.021(2) 0.046(2)
C13 0.089(3) 0.046(2) 0.058(2) 0.0179(16) 0.0249(19) 0.030(2)
C14 0.061(2) 0.044(2) 0.069(2) 0.0110(17) 0.0075(17) 0.0066(17)
C15 0.0438(18) 0.0461(19) 0.066(2) 0.0166(16) 0.0059(16) 0.0141(16)
C16 0.0453(17) 0.0354(16) 0.0504(17) 0.0130(13) 0.0100(14) 0.0164(14)
C17 0.0369(16) 0.0396(17) 0.0506(17) 0.0133(14) 0.0024(13) 0.0067(14)
C18 0.0412(17) 0.0383(17) 0.0525(18) 0.0138(14) 0.0035(14) 0.0093(14)
C19 0.0408(18) 0.045(2) 0.070(2) 0.0225(17) 0.0067(16) 0.0117(15)
C20 0.082(3) 0.069(2) 0.109(3) 0.058(2) 0.028(2) 0.021(2)
C21 0.052(2) 0.0414(18) 0.0536(19) 0.0169(16) 0.0119(17) 0.0131(16)
C22 0.075(3) 0.084(3) 0.093(3) 0.019(2) 0.036(2) 0.040(2)
C23 0.0505(19) 0.0413(18) 0.069(2) 0.0186(16) 0.0209(16) 0.0186(16)
C24 0.061(2) 0.065(2) 0.065(2) 0.0189(18) 0.0246(17) 0.0250(19)
C25 0.0426(19) 0.069(2) 0.073(2) 0.0372(19) 0.0138(16) 0.0142(17)
C26 0.067(2) 0.050(2) 0.098(3) 0.036(2) 0.022(2) 0.0249(19)
C27 0.059(2) 0.0452(19) 0.075(2) 0.0198(17) 0.0192(17) 0.0247(17)
C28 0.0281(14) 0.0393(16) 0.0582(18) 0.0155(14) 0.0081(13) 0.0151(13)
C29 0.0360(16) 0.0397(16) 0.0532(17) 0.0118(14) 0.0075(13) 0.0177(14)
C30 0.0311(15) 0.0429(17) 0.0523(17) 0.0190(14) 0.0046(13) 0.0136(13)
C31 0.0357(17) 0.0422(17) 0.0652(19) 0.0253(15) 0.0088(14) 0.0141(14)
C32 0.0293(15) 0.0465(18) 0.0495(16) 0.0164(14) 0.0062(13) 0.0145(14)
C33 0.058(2) 0.061(2) 0.076(2) 0.0288(18) 0.0201(17) 0.0329(18)
C34 0.063 0.067 0.130 0.053 0.025 0.035
C35 0.050(2) 0.048(2) 0.144(4) 0.016(2) 0.030(2) 0.0239(18)
C36 0.089(3) 0.061(3) 0.111(3) -0.007(2) 0.048(3) 0.024(2)
C37 0.070(2) 0.059(2) 0.073(2) 0.0136(19) 0.0279(19) 0.0213(19)
C38 0.0327(15) 0.0426(17) 0.0559(18) 0.0153(15) 0.0105(13) 0.0164(14)
C39 0.0347(16) 0.0442(18) 0.0460(16) 0.0112(14) 0.0056(13) 0.0167(14)
C40 0.0369(17) 0.0456(18) 0.0524(19) 0.0086(14) -0.0009(15) 0.0182(15)
C41 0.114(3) 0.148(4) 0.073(2) 0.024(3) -0.005(2) 0.098(3)
C42 0.0306(15) 0.0437(17) 0.0480(16) 0.0106(13) 0.0079(13) 0.0141(13)
C43 0.0425(18) 0.0451(19) 0.0550(18) 0.0090(15) 0.0077(15) 0.0160(15)
C44 0.057(2) 0.049(2) 0.090(3) -0.0029(19) 0.0090(19) 0.0008(18)
C45 0.077(2) 0.057(2) 0.063(2) 0.0201(17) 0.0250(18) 0.0411(19)
C46 0.095(3) 0.082(3) 0.067(2) 0.026(2) 0.032(2) 0.049(2)
C47 0.068 0.078 0.069 0.036 0.024 0.029
C48 0.090(3) 0.057(2) 0.088(3) 0.039(2) 0.024(2) 0.033(2)
C49 0.069(2) 0.053(2) 0.070(2) 0.0184(17) 0.0217(18) 0.0326(18)
C50 0.0272(14) 0.0391(16) 0.0519(17) 0.0097(14) 0.0058(13) 0.0125(13)
C51 0.0326(15) 0.0380(16) 0.0480(16) 0.0071(13) 0.0083(13) 0.0157(13)
C52 0.0284(15) 0.0469(18) 0.0593(18) 0.0185(15) 0.0099(13) 0.0154(14)
C53 0.0347(17) 0.0414(17) 0.068(2) 0.0169(15) 0.0102(14) 0.0132(14)
C54 0.0294(16) 0.0448(18) 0.0615(18) 0.0181(15) 0.0096(14) 0.0134(14)
C55 0.0518(19) 0.059(2) 0.066(2) 0.0270(17) 0.0190(16) 0.0252(17)
C56 0.061(2) 0.059(2) 0.116(3) 0.042(2) 0.019(2) 0.022(2)
C57 0.041(2) 0.045(2) 0.133(4) 0.006(2) 0.004(2) 0.0167(17)
C58 0.069(3) 0.078(3) 0.087(3) -0.020(2) 0.015(2) 0.030(2)
C59 0.0482(19) 0.063(2) 0.065(2) 0.0139(18) 0.0202(16) 0.0191(17)
C60 0.0291(15) 0.0401(17) 0.0499(17) 0.0067(14) 0.0028(13) 0.0124(13)
C61 0.0308(15) 0.0439(18) 0.0457(16) 0.0109(13) 0.0036(13) 0.0130(14)
C62 0.039(2) 0.042(2) 0.090(3) 0.012(2) 0.000(2) 0.0143(17)
O10 0.048(4) 0.062(4) 0.082(5) 0.005(3) 0.020(3) 0.027(3)
O9 0.051(5) 0.092(8) 0.070(4) 0.034(5) 0.003(4) 0.037(5)
C63 0.051(4) 0.120(6) 0.092(5) 0.030(4) -0.005(3) 0.049(4)
O10' 0.095(13) 0.080(11) 0.065(6) 0.038(8) 0.016(8) 0.043(10)
O9' 0.040(6) 0.076(8) 0.062(7) 0.022(5) 0.014(5) 0.030(6)
C63' 0.046(6) 0.099(8) 0.117(10) 0.015(7) -0.003(6) 0.043(6)
C64 0.0317(15) 0.0437(17) 0.0466(16) 0.0111(13) 0.0074(13) 0.0125(14)
C65 0.0346(17) 0.0460(19) 0.0617(19) 0.0073(15) 0.0028(15) 0.0130(15)
C66 0.059(2) 0.051(2) 0.117(3) -0.004(2) -0.013(2) 0.0007(19)
Cl1 0.0831(7) 0.1059(8) 0.0963(7) 0.0449(6) 0.0311(5) 0.0623(6)
Cl2 0.1876(13) 0.0634(6) 0.1154(8) 0.0373(6) 0.0692(9) 0.0729(8)
Cl3 0.0891(8) 0.1182(9) 0.1051(8) 0.0700(7) 0.0378(6) 0.0288(7)
Cl4 0.0857(8) 0.0530(6) 0.2922(19) 0.0186(9) 0.0444(10) 0.0386(6)
Cl5 0.1887(14) 0.1660(13) 0.1127(9) 0.0971(9) 0.0729(9) 0.0909(12)
Cl6 0.0995(9) 0.0469(6) 0.285(2) -0.0128(9) 0.0041(11) 0.0297(6)
N1 0.0684(17) 0.0349(14) 0.0486(15) 0.0109(12) 0.0100(13) 0.0171(13)
N2 0.110(2) 0.0526(17) 0.0539(16) 0.0189(13) 0.0208(16) 0.0397(17)
N3 0.128(3) 0.081(2) 0.079(2) 0.0135(19) 0.035(2) 0.047(2)
N4 0.0326(13) 0.0384(14) 0.0581(15) 0.0127(11) 0.0032(11) 0.0148(11)
N5 0.0329(14) 0.0456(15) 0.0759(17) 0.0173(13) -0.0024(12) 0.0129(12)
N6 0.0433(16) 0.0628(18) 0.102(2) 0.0326(16) 0.0063(15) 0.0262(14)
N7 0.0298(13) 0.0390(14) 0.0655(15) 0.0112(12) 0.0043(11) 0.0137(11)
N8 0.0291(14) 0.0467(16) 0.106(2) 0.0193(15) 0.0046(14) 0.0107(13)
N9 0.0365(15) 0.0631(19) 0.117(2) 0.0280(17) 0.0118(15) 0.0252(14)
O1 0.0785(17) 0.0641(16) 0.0720(16) 0.0278(13) 0.0265(14) 0.0242(13)
O2 0.0758(16) 0.0533(14) 0.0893(16) 0.0391(12) 0.0289(13) 0.0237(12)
O3 0.0590(14) 0.0529(14) 0.0574(13) 0.0056(11) 0.0045(12) 0.0075(12)
O4 0.0471(13) 0.0613(14) 0.0645(13) 0.0129(11) 0.0130(11) 0.0190(11)
O5 0.0467(14) 0.0560(15) 0.1092(19) 0.0048(13) -0.0146(13) 0.0177(12)
O6 0.0515(13) 0.0434(13) 0.0753(15) 0.0049(11) 0.0031(11) 0.0133(11)
O7 0.0480(13) 0.0703(15) 0.0781(15) 0.0159(12) 0.0166(12) 0.0361(12)
O8 0.0648(14) 0.0824(16) 0.0523(13) 0.0150(11) 0.0014(11) 0.0481(13)
O11 0.0493(13) 0.0406(13) 0.0922(17) 0.0019(11) -0.0118(12) 0.0102(11)
O12 0.0448(15) 0.0557(16) 0.189(3) 0.0080(17) -0.0314(17) 0.0126(13)

loop_
_atom_type_symbol
_atom_type_description
_atom_type_scat_dispersion_real
_atom_type_scat_dispersion_imag
_atom_type_scat_source
C C 0.0033 0.0016 'International Tables Vol C Tables 4.2.6.8 and 6.1.1.4'
H H 0.0000 0.0000 'International Tables Vol C Tables 4.2.6.8 and 6.1.1.4'
N N 0.0061 0.0033 'International Tables Vol C Tables 4.2.6.8 and 6.1.1.4'
O O 0.0106 0.0060 'International Tables Vol C Tables 4.2.6.8 and 6.1.1.4'
Cl Cl 0.1484 0.1585 'International Tables Vol C Tables 4.2.6.8 and 6.1.1.4'

loop_
_geom_angle_atom_site_label_1
_geom_angle_atom_site_label_2
_geom_angle_atom_site_label_3
_geom_angle
C6 C1 C2 121.4(3)
C6 C1 H1 119.3
C2 C1 H1 119.3
C3 C2 C1 119.6(3)
C3 C2 H2 120.2
C1 C2 H2 120.2
C2 C3 C4 120.2(3)
C2 C3 Cl1 119.9(3)
C4 C3 Cl1 119.9(3)
C3 C4 C5 119.5(3)
C3 C4 H4 120.3
C5 C4 H4 120.3
C4 C5 C6 121.4(3)
C4 C5 H5 119.3
C6 C5 H5 119.3
C1 C6 C5 117.9(3)
C1 C6 C7 120.5(3)
C5 C6 C7 121.6(3)
C18 C7 C8 109.6(2)
C18 C7 C6 113.2(2)
C8 C7 C6 111.3(2)
C18 C7 H7 107.5
C8 C7 H7 107.5
C6 C7 H7 107.5
C10 C8 C9 118.0(3)
C10 C8 C7 124.2(3)
C9 C8 C7 117.8(3)
N3 C9 C8 178.5(4)
C8 C10 N2 123.2(3)
C8 C10 N1 120.5(2)
N2 C10 N1 116.3(2)
C16 C11 C12 119.6(3)
C16 C11 H11 120.2
C12 C11 H11 120.2
C13 C12 C11 120.0(3)
C13 C12 H12 120.0
C11 C12 H12 120.0
C12 C13 C14 120.3(3)
C12 C13 Cl2 119.7(3)
C14 C13 Cl2 120.0(3)
C15 C14 C13 120.1(3)
C15 C14 H14 119.9
C13 C14 H14 119.9
C14 C15 C16 119.8(3)
C14 C15 H15 120.1
C16 C15 H15 120.1
C15 C16 C11 120.1(3)
C15 C16 N1 120.0(2)
C11 C16 N1 119.8(2)
C18 C17 N1 122.8(3)
C18 C17 C21 124.0(3)
N1 C17 C21 113.2(2)
C17 C18 C19 117.6(3)
C17 C18 C7 122.5(3)
C19 C18 C7 119.9(3)
O1 C19 O2 123.2(3)
O1 C19 C18 126.4(3)
O2 C19 C18 110.4(3)
O2 C20 H20A 109.5
O2 C20 H20B 109.5
H20A C20 H20B 109.5
O2 C20 H20C 109.5
H20A C20 H20C 109.5
H20B C20 H20C 109.5
O3 C21 O4 125.6(3)
O3 C21 C17 125.1(3)
O4 C21 C17 109.2(3)
O4 C22 H22A 109.5
O4 C22 H22B 109.5
H22A C22 H22B 109.5
O4 C22 H22C 109.5
H22A C22 H22C 109.5
H22B C22 H22C 109.5
C28 C23 C24 122.2(3)
C28 C23 H23 118.9
C24 C23 H23 118.9
C25 C24 C23 118.8(3)
C25 C24 H24 120.6
C23 C24 H24 120.6
C24 C25 C26 120.2(3)
C24 C25 Cl3 119.4(3)
C26 C25 Cl3 120.4(3)
C25 C26 C27 119.5(3)
C25 C26 H26 120.2
C27 C26 H26 120.2
C28 C27 C26 121.4(3)
C28 C27 H27 119.3
C26 C27 H27 119.3
C23 C28 C27 117.8(3)
C23 C28 C29 120.5(2)
C27 C28 C29 121.7(3)
C30 C29 C42 108.4(2)
C30 C29 C28 112.6(2)
C42 C29 C28 111.6(2)
C30 C29 H29 108.0
C42 C29 H29 108.0
C28 C29 H29 108.0
C32 C30 C31 118.5(2)
C32 C30 C29 124.5(2)
C31 C30 C29 116.9(2)
N6 C31 C30 178.0(3)
N5 C32 C30 124.6(2)
N5 C32 N4 115.6(2)
C30 C32 N4 119.8(2)
C38 C33 C34 119.8(3)
C38 C33 H33 120.1
C34 C33 H33 120.1
C35 C34 C33 119.8(3)
C35 C34 H34 120.1
C33 C34 H34 120.1
C36 C35 C34 120.7(3)
C36 C35 Cl4 119.6(4)
C34 C35 Cl4 119.7(4)
C35 C36 C37 120.5(4)
C35 C36 H36 119.8
C37 C36 H36 119.8
C38 C37 C36 119.5(3)
C38 C37 H37 120.3
C36 C37 H37 120.3
C33 C38 C37 119.7(3)
C33 C38 N4 121.0(3)
C37 C38 N4 119.2(3)
C42 C39 N4 123.1(2)
C42 C39 C40 122.5(2)
N4 C39 C40 114.4(2)
O7 C40 O8 126.0(2)
O7 C40 C39 123.8(3)
O8 C40 C39 110.1(3)
O8 C41 H41A 109.5
O8 C41 H41B 109.5
H41A C41 H41B 109.5
O8 C41 H41C 109.5
H41A C41 H41C 109.5
H41B C41 H41C 109.5
C39 C42 C43 119.0(2)
C39 C42 C29 122.5(2)
C43 C42 C29 118.3(2)
O5 C43 O6 122.7(3)
O5 C43 C42 125.0(3)
O6 C43 C42 112.3(2)
O6 C44 H44A 109.5
O6 C44 H44B 109.5
H44A C44 H44B 109.5
O6 C44 H44C 109.5
H44A C44 H44C 109.5
H44B C44 H44C 109.5
C50 C45 C46 121.7(3)
C50 C45 H45 119.2
C46 C45 H45 119.2
C47 C46 C45 119.0(3)
C47 C46 H46 120.5
C45 C46 H46 120.5
C48 C47 C46 121.3(3)
C48 C47 Cl5 119.4(3)
C46 C47 Cl5 119.3(3)
C47 C48 C49 119.1(3)
C47 C48 H48 120.5
C49 C48 H48 120.5
C50 C49 C48 120.4(3)
C50 C49 H49 119.8
C48 C49 H49 119.8
C45 C50 C49 118.6(3)
C45 C50 C51 120.9(2)
C49 C50 C51 120.5(3)
C64 C51 C52 109.0(2)
C64 C51 C50 111.0(2)
C52 C51 C50 111.4(2)
C64 C51 H51 108.4
C52 C51 H51 108.4
C50 C51 H51 108.4
C54 C52 C53 117.3(2)
C54 C52 C51 123.4(2)
C53 C52 C51 118.9(2)
N9 C53 C52 178.8(4)
N8 C54 C52 124.3(2)
N8 C54 N7 116.3(2)
C52 C54 N7 119.5(2)
C60 C55 C56 120.3(3)
C60 C55 H55 119.8
C56 C55 H55 119.8
C57 C56 C55 118.9(3)
C57 C56 H56 120.6
C55 C56 H56 120.6
C56 C57 C58 121.7(3)
C56 C57 Cl6 119.9(4)
C58 C57 Cl6 118.4(4)
C57 C58 C59 120.0(4)
C57 C58 H58 120.0
C59 C58 H58 120.0
C58 C59 C60 118.4(3)
C58 C59 H59 120.8
C60 C59 H59 120.8
C55 C60 C59 120.7(3)
C55 C60 N7 120.0(3)
C59 C60 N7 119.0(3)
C64 C61 N7 122.2(2)
C64 C61 C62 121.8(2)
N7 C61 C62 116.0(2)
O9' C62 O9 109.5(9)
O9' C62 O10 30.9(5)
O9 C62 O10 127.2(8)
O9' C62 O10' 121.5(12)
O9 C62 O10' 20.7(13)
O10 C62 O10' 127.9(11)
O9' C62 C61 125.4(7)
O9 C62 C61 117.7(8)
O10 C62 C61 115.1(5)
O10' C62 C61 112.2(11)
C62 O9 C63 116.2(12)
C62 O9' C63' 121.0(11)
O9' C63' H63D 109.5
O9' C63' H63E 109.5
H63D C63' H63E 109.5
O9' C63' H63F 109.5
H63D C63' H63F 109.5
H63E C63' H63F 109.5
C61 C64 C65 119.4(2)
C61 C64 C51 121.9(2)
C65 C64 C51 118.5(2)
O12 C65 O11 122.0(3)
O12 C65 C64 126.2(3)
O11 C65 C64 111.8(2)
O11 C66 H66A 109.5
O11 C66 H66B 109.5
H66A C66 H66B 109.5
O11 C66 H66C 109.5
H66A C66 H66C 109.5
H66B C66 H66C 109.5
C10 N1 C17 119.34(17)
C10 N1 C16 120.31(16)
C17 N1 C16 120.35(17)
C10 N2 H2A 120.0
C10 N2 H2B 120.0
H2A N2 H2B 120.0
C39 N4 C32 119.2(2)
C39 N4 C38 120.3(2)
C32 N4 C38 120.5(2)
C32 N5 H5A 120.0
C32 N5 H5B 120.0
H5A N5 H5B 120.0
C61 N7 C54 119.6(2)
C61 N7 C60 121.8(2)
C54 N7 C60 118.5(2)
C54 N8 H8A 120.0
C54 N8 H8B 120.0
H8A N8 H8B 120.0
C19 O2 C20 116.8(3)
C21 O4 C22 116.1(3)
C43 O6 C44 116.5(2)
C40 O8 C41 115.5(3)
C65 O11 C66 117.77(19)

loop_
_geom_bond_atom_site_label_1
_geom_bond_atom_site_label_2
_geom_bond_distance
C1 C6 1.370(4)
C1 C2 1.383(4)
C1 H1 0.9300
C2 C3 1.366(4)
C2 H2 0.9300
C3 C4 1.372(5)
C3 Cl1 1.742(3)
C4 C5 1.377(5)
C4 H4 0.9300
C5 C6 1.380(4)
C5 H5 0.9300
C6 C7 1.521(4)
C7 C18 1.505(4)
C7 C8 1.516(4)
C7 H7 0.9800
C8 C10 1.358(4)
C8 C9 1.401(5)
C9 N3 1.142(4)
C10 N2 1.361(3)
C10 N1 1.389(3)
C11 C16 1.375(4)
C11 C12 1.385(4)
C11 H11 0.9300
C12 C13 1.351(5)
C12 H12 0.9300
C13 C14 1.376(5)
C13 Cl2 1.735(3)
C14 C15 1.368(4)
C14 H14 0.9300
C15 C16 1.369(4)
C15 H15 0.9300
C16 N1 1.447(3)
C17 C18 1.354(4)
C17 N1 1.394(3)
C17 C21 1.496(4)
C18 C19 1.470(4)
C19 O1 1.211(4)
C19 O2 1.340(4)
C20 O2 1.451(4)
C20 H20A 0.9600
C20 H20B 0.9600
C20 H20C 0.9600
C21 O3 1.199(3)
C21 O4 1.334(4)
C22 O4 1.450(4)
C22 H22A 0.9600
C22 H22B 0.9600
C22 H22C 0.9600
C23 C28 1.363(4)
C23 C24 1.382(4)
C23 H23 0.9300
C24 C25 1.373(4)
C24 H24 0.9300
C25 C26 1.375(5)
C25 Cl3 1.743(3)
C26 C27 1.376(4)
C26 H26 0.9300
C27 C28 1.376(4)
C27 H27 0.9300
C28 C29 1.527(4)
C29 C30 1.513(4)
C29 C42 1.521(3)
C29 H29 0.9800
C30 C32 1.360(4)
C30 C31 1.410(4)
C31 N6 1.146(3)
C32 N5 1.347(3)
C32 N4 1.397(3)
C33 C38 1.365(4)
C33 C34 1.390(5)
C33 H33 0.9300
C34 C35 1.357(5)
C34 H34 0.9300
C35 C36 1.345(6)
C35 Cl4 1.734(3)
C36 C37 1.381(5)
C36 H36 0.9300
C37 C38 1.380(4)
C37 H37 0.9300
C38 N4 1.446(3)
C39 C42 1.335(4)
C39 N4 1.394(3)
C39 C40 1.514(4)
C40 O7 1.193(3)
C40 O8 1.330(3)
C41 O8 1.453(3)
C41 H41A 0.9600
C41 H41B 0.9600
C41 H41C 0.9600
C42 C43 1.481(4)
C43 O5 1.202(3)
C43 O6 1.330(3)
C44 O6 1.446(4)
C44 H44A 0.9600
C44 H44B 0.9600
C44 H44C 0.9600
C45 C50 1.365(4)
C45 C46 1.373(4)
C45 H45 0.9300
C46 C47 1.366(5)
C46 H46 0.9300
C47 C48 1.357(5)
C47 Cl5 1.738(3)
C48 C49 1.396(4)
C48 H48 0.9300
C49 C50 1.377(4)
C49 H49 0.9300
C50 C51 1.531(4)
C51 C64 1.504(3)
C51 C52 1.510(4)
C51 H51 0.9800
C52 C54 1.366(4)
C52 C53 1.422(4)
C53 N9 1.133(3)
C54 N8 1.341(3)
C54 N7 1.396(3)
C55 C60 1.372(4)
C55 C56 1.376(5)
C55 H55 0.9300
C56 C57 1.359(5)
C56 H56 0.9300
C57 C58 1.374(6)
C57 Cl6 1.733(4)
C58 C59 1.378(5)
C58 H58 0.9300
C59 C60 1.389(4)
C59 H59 0.9300
C60 N7 1.441(3)
C61 C64 1.355(4)
C61 N7 1.390(3)
C61 C62 1.503(4)
C62 O9' 1.128(12)
C62 O9 1.183(15)
C62 O10 1.328(9)
C62 O10' 1.44(2)
O9 C63 1.479(14)
C63 H63A 0.9600
C63 H63B 0.9600
C63 H63C 0.9600
O9' C63' 1.457(13)
C63' H63D 0.9600
C63' H63E 0.9600
C63' H63F 0.9600
C64 C65 1.469(4)
C65 O12 1.190(3)
C65 O11 1.316(3)
C66 O11 1.444(2)
C66 H66A 0.9600
C66 H66B 0.9600
C66 H66C 0.9600
N2 H2A 0.8600
N2 H2B 0.8600
N5 H5A 0.8600
N5 H5B 0.8600
N8 H8A 0.8600
N8 H8B 0.8600

loop_
_platon_squeeze_void_nr
_platon_squeeze_void_average_x
_platon_squeeze_void_average_y
_platon_squeeze_void_average_z
_platon_squeeze_void_volume
_platon_squeeze_void_count_electrons
_platon_squeeze_void_content
1 0.000 -0.003 0.000 455 104 ' '
